data_7115208
loop_
_publ_author_name
'Yufit, Dmitrii S.'
'Howard, Judith A. K.'
'Price, Daniel J.'
'Gutschke, Siegfried O. H.'
'Powell, Annie K.'
'Wood, Paul T.'

_publ_section_title
;
 New type of metal squarates. Magnetic and multi-temperature X-ray study
 of di-hydroxy(\m6-squarato)manganese&#x2020;
;
_journal_issue 16
_journal_name_full 'Chemical Communications'
_journal_page_first 1561
_journal_paper_doi 10.1039/a903032h
_journal_year 1999
_chemical_formula_sum 'C4 H2 Mn2 O6'
_chemical_formula_weight 255.94
_chemical_name_systematic
;
di-hydroxy-(\m^6^-squarato)manganese
;
_space_group_IT_number 14
_symmetry_cell_setting monoclinic
_symmetry_space_group_name_Hall '-P 2ybc'
_symmetry_space_group_name_H-M 'P 1 21/c 1'
_atom_sites_solution_hydrogens difmap
_atom_sites_solution_primary direct
_atom_sites_solution_secondary difmap
_audit_creation_method SHELXL
_cell_angle_alpha 90.00
_cell_angle_beta 99.85(3)
_cell_angle_gamma 90.00
_cell_formula_units_Z 2
_cell_length_a 3.381(1)
_cell_length_b 10.268(5)
_cell_length_c 8.579(4)
_cell_measurement_reflns_used 24
_cell_measurement_temperature 120(1)
_cell_measurement_theta_max 15.9
_cell_measurement_theta_min 12.3
_cell_volume 293.4(2)
_computing_cell_refinement 'RAFIN (Filhol,Ellis, Pryor, 1987)'
_computing_data_collection 'MAD (Allibon, 1996)'
_computing_data_reduction 'C5N (Lehmann, Wilson, 1987)'
_computing_molecular_graphics SHELXTL
_computing_publication_material SHELXTL
_computing_structure_refinement 'SHELXL-93 (Sheldrick, 1993)'
_computing_structure_solution 'SHELXS-86 (Sheldrick, 1990)'
_diffrn_ambient_temperature 120(1)
_diffrn_measurement_device Fddd
_diffrn_measurement_method \w-scan
_diffrn_radiation_monochromator graphite
_diffrn_radiation_source 'rotating anode'
_diffrn_radiation_type MoK\a
_diffrn_radiation_wavelength 0.71073
_diffrn_reflns_av_R_equivalents 0.0165
_diffrn_reflns_av_sigmaI/netI 0.0153
_diffrn_reflns_limit_h_max 4
_diffrn_reflns_limit_h_min -4
_diffrn_reflns_limit_k_max 12
_diffrn_reflns_limit_k_min -12
_diffrn_reflns_limit_l_max 10
_diffrn_reflns_limit_l_min -1
_diffrn_reflns_number 1235
_diffrn_reflns_theta_max 24.99
_diffrn_reflns_theta_min 3.12
_diffrn_standards_decay_% 0
_diffrn_standards_interval_count 96
_diffrn_standards_number 4
_exptl_absorpt_coefficient_mu 4.282
_exptl_absorpt_correction_type 'not applied'
_exptl_crystal_colour 'light yellow'
_exptl_crystal_density_diffrn 2.897
_exptl_crystal_density_method 'not measured'
_exptl_crystal_description plate
_exptl_crystal_F_000 248
_exptl_crystal_size_max 0.16
_exptl_crystal_size_mid 0.10
_exptl_crystal_size_min 0.02
_refine_diff_density_max 0.417
_refine_diff_density_min -0.471
_refine_diff_density_rms 0.082
_refine_ls_extinction_coef 0.001(2)
_refine_ls_extinction_expression Fc^*^=kFc[1+0.001xFc^2^\l^3^/sin(2\q)]^-1/4^
_refine_ls_extinction_method SHELXL
_refine_ls_goodness_of_fit_all 1.048
_refine_ls_goodness_of_fit_obs 1.066
_refine_ls_hydrogen_treatment refall
_refine_ls_matrix_type full
_refine_ls_number_parameters 60
_refine_ls_number_reflns 504
_refine_ls_number_restraints 0
_refine_ls_restrained_S_all 1.116
_refine_ls_restrained_S_obs 1.066
_refine_ls_R_factor_all 0.0214
_refine_ls_R_factor_obs 0.0189
_refine_ls_shift/esd_max 0.001
_refine_ls_shift/esd_mean 0.000
_refine_ls_structure_factor_coef Fsqd
_refine_ls_weighting_details 'w=1/[\s^2^(Fo^2^)+(0.0300P)^2^+0.2800P] where P=(Fo^2^+2Fc^2^)/3'
_refine_ls_weighting_scheme calc
_refine_ls_wR_factor_all 0.0522
_refine_ls_wR_factor_obs 0.0482
_reflns_number_observed 474
_reflns_number_total 506
_reflns_observed_criterion >2sigma(I)
_cod_data_source_file 903032h.txt
_cod_data_source_block 120
_cod_depositor_comments
;
The following automatic conversions were performed:

'_refine_ls_weighting_scheme' value 'calc
w=1/[\s^2^(Fo^2^)+(0.0300P)^2^+0.2800P] where P=(Fo^2^+2Fc^2^)/3' was
changed to 'calc'. New tag '_refine_ls_weighting_details' was
created. The value of the new tag was set to
'w=1/[\s^2^(Fo^2^)+(0.0300P)^2^+0.2800P] where P=(Fo^2^+2Fc^2^)/3'.

Automatic conversion script
Id: cif_fix_values 3143 2015-03-26 13:38:13Z robertas 
;
_cod_original_cell_volume 293.4(1)
_cod_original_sg_symbol_H-M 'P 21/c'
_cod_database_code 7115208

loop_
_symmetry_equiv_pos_as_xyz
'x, y, z'
'-x, y+1/2, -z+1/2'
'-x, -y, -z'
'x, -y-1/2, z-1/2'

loop_
_atom_site_aniso_label
_atom_site_aniso_U_11
_atom_site_aniso_U_22
_atom_site_aniso_U_33
_atom_site_aniso_U_23
_atom_site_aniso_U_13
_atom_site_aniso_U_12
Mn1 0.0067(3) 0.0077(2) 0.0057(2) -0.00057(13) 0.00029(15) 0.00000(12)
O1 0.0092(9) 0.0103(8) 0.0065(8) 0.0025(6) 0.0002(7) 0.0005(6)
O2 0.0101(8) 0.0072(8) 0.0091(8) 0.0006(7) -0.0007(6) 0.0009(6)
O3 0.0094(9) 0.0102(9) 0.0063(8) 0.0029(7) 0.0005(7) 0.0004(6)
C1 0.0051(12) 0.0112(11) 0.0066(10) -0.0003(9) 0.0015(9) -0.0028(8)
C2 0.0035(11) 0.0103(11) 0.0072(10) -0.0012(9) 0.0016(9) 0.0013(8)

loop_
_atom_site_label
_atom_site_type_symbol
_atom_site_fract_x
_atom_site_fract_y
_atom_site_fract_z
_atom_site_U_iso_or_equiv
_atom_site_thermal_displace_type
_atom_site_occupancy
_atom_site_calc_flag
Mn1 Mn 0.28882(10) 0.61601(3) 0.08010(4) 0.0068(2) Uani 1 d
O1 O -0.1510(5) 0.61441(14) 0.2675(2) 0.0088(4) Uani 1 d
O2 O 0.3223(5) 0.8212(2) 0.1211(2) 0.0091(4) Uani 1 d
O3 O 0.2729(5) 0.4041(2) 0.0693(2) 0.0087(4) Uani 1 d
C1 C 0.1439(7) 0.9185(2) 0.0543(3) 0.0076(5) Uani 1 d
C2 C -0.0703(6) 0.5512(2) 0.3951(3) 0.0069(5) Uani 1 d
H1 H 0.3092(102) 0.3643(33) 0.1381(46) 0.027(11) Uiso 1 d

loop_
_atom_type_symbol
_atom_type_description
_atom_type_scat_dispersion_real
_atom_type_scat_dispersion_imag
_atom_type_scat_source
C C 0.0033 0.0016 'International Tables Vol C Tables 4.2.6.8 and 6.1.1.4'
H H 0.0000 0.0000 'International Tables Vol C Tables 4.2.6.8 and 6.1.1.4'
O O 0.0106 0.0060 'International Tables Vol C Tables 4.2.6.8 and 6.1.1.4'
Mn Mn 0.3368 0.7283 'International Tables Vol C Tables 4.2.6.8 and 6.1.1.4'

loop_
_geom_angle_atom_site_label_1
_geom_angle_atom_site_label_2
_geom_angle_atom_site_label_3
_geom_angle
_geom_angle_site_symmetry_1
_geom_angle_site_symmetry_3
O3 Mn1 O3 105.77(8) 3_565 3_665
O3 Mn1 O2 102.30(7) 3_565 .
O3 Mn1 O2 99.89(7) 3_665 .
O3 Mn1 O3 82.16(7) 3_565 .
O3 Mn1 O3 83.82(7) 3_665 .
O2 Mn1 O3 173.06(7) . .
O3 Mn1 O1 170.44(7) 3_565 1_655
O3 Mn1 O1 80.96(6) 3_665 1_655
O2 Mn1 O1 82.87(6) . 1_655
O3 Mn1 O1 91.99(6) . 1_655
O3 Mn1 O1 78.90(6) 3_565 .
O3 Mn1 O1 171.98(6) 3_665 .
O2 Mn1 O1 85.23(6) . .
O3 Mn1 O1 90.47(6) . .
O1 Mn1 O1 93.67(6) 1_655 .
O3 Mn1 Mn1 95.03(5) 3_565 3_665
O3 Mn1 Mn1 42.51(5) 3_665 3_665
O2 Mn1 Mn1 142.07(5) . 3_665
O3 Mn1 Mn1 41.31(5) . 3_665
O1 Mn1 Mn1 85.36(4) 1_655 3_665
O1 Mn1 Mn1 131.53(4) . 3_665
O3 Mn1 Mn1 41.86(5) 3_565 3_565
O3 Mn1 Mn1 96.02(5) 3_665 3_565
O2 Mn1 Mn1 143.88(5) . 3_565
O3 Mn1 Mn1 40.30(5) . 3_565
O1 Mn1 Mn1 131.84(4) 1_655 3_565
O1 Mn1 Mn1 83.10(4) . 3_565
Mn1 Mn1 Mn1 63.34(2) 3_665 3_565
C2 O1 Mn1 130.52(15) . 1_455
C2 O1 Mn1 121.64(14) . .
Mn1 O1 Mn1 93.67(6) 1_455 .
C1 O2 Mn1 134.6(2) . .
Mn1 O3 Mn1 105.77(8) 3_565 3_665
Mn1 O3 Mn1 97.84(7) 3_565 .
Mn1 O3 Mn1 96.18(7) 3_665 .
O2 C1 C2 134.3(2) . 2
O2 C1 C2 135.9(2) . 4_575
C2 C1 C2 89.8(2) 2 4_575
O1 C2 C1 135.6(2) . 2_545
O1 C2 C1 134.3(2) . 4_576
C1 C2 C1 90.2(2) 2_545 4_576

loop_
_geom_bond_atom_site_label_1
_geom_bond_atom_site_label_2
_geom_bond_distance
_geom_bond_site_symmetry_2
Mn1 O3 2.111(2) 3_565
Mn1 O3 2.128(2) 3_665
Mn1 O2 2.136(2) .
Mn1 O3 2.179(2) .
Mn1 O1 2.265(2) 1_655
Mn1 O1 2.369(2) .
Mn1 Mn1 3.2055(8) 3_665
Mn1 Mn1 3.2342(9) 3_565
O1 C2 1.262(3) .
O1 Mn1 2.265(2) 1_455
O2 C1 1.253(3) .
O3 Mn1 2.111(2) 3_565
O3 Mn1 2.128(2) 3_665
C1 C2 1.464(3) 2
C1 C2 1.466(3) 4_575
C2 C1 1.464(3) 2_545
C2 C1 1.466(3) 4_576
